data_7153300
loop_
_publ_author_name
'Samankumara, Lalith P.'
'Zeller, Matthias'
'Krause, Jeanette A.'
'Br\"uckner, Christian'

_publ_section_title
;
 Syntheses, structures, modification, and optical properties of
 meso-tetraaryl-2,3-dimethoxychlorin, and two isomeric
 meso-tetraaryl-2,3,12,13-tetrahydroxybacteriochlorins.
;
_journal_issue 8
_journal_name_full 'Organic &amp; biomolecular chemistry'
_journal_page_first 1951
_journal_page_last 1965
_journal_paper_doi 10.1039/b924539a
_journal_volume 8
_journal_year 2010
_chemical_formula_moiety 'C56 H58 N4 O4, 4(C H4 O)'
_chemical_formula_sum 'C60 H74 N4 O8'
_chemical_formula_weight 979.23
_chemical_name_systematic
;
?
;
_space_group_IT_number 2
_symmetry_cell_setting triclinic
_symmetry_space_group_name_Hall '-P 1'
_symmetry_space_group_name_H-M 'P -1'
_atom_sites_solution_hydrogens geom
_atom_sites_solution_primary direct
_atom_sites_solution_secondary difmap
_audit_creation_method SHELXL-97
_cell_angle_alpha 76.5000(17)
_cell_angle_beta 84.6620(19)
_cell_angle_gamma 79.0700(18)
_cell_formula_units_Z 1
_cell_length_a 8.1709(10)
_cell_length_b 11.1196(14)
_cell_length_c 15.653(2)
_cell_measurement_reflns_used 3197
_cell_measurement_temperature 100(2)
_cell_measurement_theta_max 31.15
_cell_measurement_theta_min 2.54
_cell_volume 1356.0(3)
_computing_cell_refinement 'Apex2 v2008.2-4'
_computing_data_collection 'Apex2 v2008.2-4 (Bruker, 2008)'
_computing_data_reduction 'Apex2 v2008.2-4'
_computing_molecular_graphics 'SHELXTL 6.14'
_computing_publication_material 'SHELXTL 6.14'
_computing_structure_refinement 'SHELXTL 6.14'
_computing_structure_solution 'SHELXTL 6.14 (Bruker, 2000-2003; Sheldrick, 2008)'
_diffrn_ambient_temperature 100(2)
_diffrn_measured_fraction_theta_full 0.986
_diffrn_measured_fraction_theta_max 0.986
_diffrn_measurement_device_type 'Bruker AXS SMART APEX CCD diffractometer'
_diffrn_measurement_method '\w scans'
_diffrn_radiation_monochromator graphite
_diffrn_radiation_source 'fine-focus sealed tube'
_diffrn_radiation_type MoK\a
_diffrn_radiation_wavelength 0.71073
_diffrn_reflns_av_R_equivalents 0.0336
_diffrn_reflns_av_sigmaI/netI 0.0309
_diffrn_reflns_limit_h_max 10
_diffrn_reflns_limit_h_min -10
_diffrn_reflns_limit_k_max 13
_diffrn_reflns_limit_k_min -14
_diffrn_reflns_limit_l_max 20
_diffrn_reflns_limit_l_min -13
_diffrn_reflns_number 6634
_diffrn_reflns_theta_full 28.28
_diffrn_reflns_theta_max 28.28
_diffrn_reflns_theta_min 1.34
_diffrn_standards_number 0
_exptl_absorpt_coefficient_mu 0.079
_exptl_absorpt_correction_T_max 0.988
_exptl_absorpt_correction_T_min 0.919
_exptl_absorpt_correction_type multi-scan
_exptl_absorpt_process_details 'TWINABS (Sheldrick, 2007)'
_exptl_crystal_colour black
_exptl_crystal_density_diffrn 1.199
_exptl_crystal_density_method 'not measured'
_exptl_crystal_description rod
_exptl_crystal_F_000 526
_exptl_crystal_size_max 0.55
_exptl_crystal_size_mid 0.20
_exptl_crystal_size_min 0.15
_refine_diff_density_max 0.367
_refine_diff_density_min -0.216
_refine_diff_density_rms 0.046
_refine_ls_extinction_method none
_refine_ls_goodness_of_fit_ref 1.054
_refine_ls_hydrogen_treatment constr
_refine_ls_matrix_type full
_refine_ls_number_parameters 335
_refine_ls_number_reflns 6634
_refine_ls_number_restraints 0
_refine_ls_restrained_S_all 1.054
_refine_ls_R_factor_all 0.0613
_refine_ls_R_factor_gt 0.0459
_refine_ls_shift/su_max 0.001
_refine_ls_shift/su_mean 0.000
_refine_ls_structure_factor_coef Fsqd
_refine_ls_weighting_details 'calc w=1/[\s^2^(Fo^2^)+(0.0614P)^2^+0.3388P] where P=(Fo^2^+2Fc^2^)/3'
_refine_ls_weighting_scheme calc
_refine_ls_wR_factor_gt 0.1147
_refine_ls_wR_factor_ref 0.1214
_reflns_number_gt 5216
_reflns_number_total 6634
_reflns_threshold_expression I>2\s(I)
_cod_data_source_file b924539a.txt
_cod_data_source_block 4b
_cod_depositor_comments
;
The following automatic conversions were performed:

'_symmetry_cell_setting' value 'Triclinic' changed to 'triclinic'
according to /home/saulius/struct/CIF-dictionaries/cif_core.dic
dictionary named 'cif_core.dic' version 2.4.2 from 2011-04-26.

Automatic conversion script
Id: cif_fix_values 1891 2012-01-12 08:04:46Z andrius 
;
_cod_original_sg_symbol_H-M P-1
_cod_database_code 7153300

loop_
_symmetry_equiv_pos_as_xyz
'x, y, z'
'-x, -y, -z'

loop_
_atom_site_label
_atom_site_type_symbol
_atom_site_fract_x
_atom_site_fract_y
_atom_site_fract_z
_atom_site_U_iso_or_equiv
_atom_site_adp_type
_atom_site_occupancy
_atom_site_symmetry_multiplicity
_atom_site_calc_flag
_atom_site_refinement_flags
C1 C -0.23361(16) 0.58497(12) 0.84751(8) 0.0181(3) Uani 1 1 d .
C2 C -0.26923(17) 0.68575(12) 0.77351(9) 0.0218(3) Uani 1 1 d .
H2 H -0.3546 0.6954 0.7340 0.026 Uiso 1 1 calc R
C3 C -0.16012(17) 0.76652(12) 0.76870(9) 0.0219(3) Uani 1 1 d .
H3 H -0.1561 0.8414 0.7250 0.026 Uiso 1 1 calc R
C4 C -0.05346(16) 0.71944(12) 0.84034(8) 0.0182(3) Uani 1 1 d .
C5 C 0.08211(16) 0.77195(11) 0.85534(8) 0.0176(2) Uani 1 1 d .
C6 C 0.18306(15) 0.72924(11) 0.92688(8) 0.0172(2) Uani 1 1 d .
C7 C 0.32741(16) 0.79122(12) 0.94059(9) 0.0192(3) Uani 1 1 d .
H7 H 0.4287 0.7597 0.9058 0.023 Uiso 1 1 calc R
C8 C 0.35393(16) 0.73781(12) 1.03904(9) 0.0198(3) Uani 1 1 d .
H8 H 0.4755 0.7171 1.0506 0.024 Uiso 1 1 calc R
C9 C 0.27871(15) 0.61899(12) 1.05428(8) 0.0173(2) Uani 1 1 d .
C10 C 0.30981(15) 0.52262(12) 1.12826(8) 0.0180(3) Uani 1 1 d .
C11 C 0.12241(16) 0.87734(12) 0.78182(8) 0.0179(2) Uani 1 1 d .
C12 C 0.02568(17) 0.99645(12) 0.76846(9) 0.0216(3) Uani 1 1 d .
H12 H -0.0629 1.0152 0.8097 0.026 Uiso 1 1 calc R
C13 C 0.05782(17) 1.08848(12) 0.69492(9) 0.0220(3) Uani 1 1 d .
H13 H -0.0093 1.1696 0.6867 0.026 Uiso 1 1 calc R
C14 C 0.18641(16) 1.06398(12) 0.63315(8) 0.0199(3) Uani 1 1 d .
C15 C 0.28358(17) 0.94484(13) 0.64762(9) 0.0228(3) Uani 1 1 d .
H15 H 0.3729 0.9263 0.6067 0.027 Uiso 1 1 calc R
C16 C 0.25250(16) 0.85250(12) 0.72073(9) 0.0208(3) Uani 1 1 d .
H16 H 0.3204 0.7717 0.7292 0.025 Uiso 1 1 calc R
C17 C 0.21698(18) 1.16346(13) 0.55134(9) 0.0244(3) Uani 1 1 d .
H17 H 0.1360 1.2419 0.5553 0.029 Uiso 1 1 calc R
C18 C 0.1842(2) 1.12486(16) 0.46795(10) 0.0363(4) Uani 1 1 d .
H18A H 0.2644 1.0497 0.4612 0.055 Uiso 1 1 calc R
H18B H 0.1965 1.1934 0.4169 0.055 Uiso 1 1 calc R
H18C H 0.0706 1.1067 0.4723 0.055 Uiso 1 1 calc R
C19 C 0.39319(19) 1.19449(15) 0.54534(10) 0.0323(3) Uani 1 1 d .
H19A H 0.4090 1.2261 0.5969 0.049 Uiso 1 1 calc R
H19B H 0.4076 1.2587 0.4918 0.049 Uiso 1 1 calc R
H19C H 0.4756 1.1185 0.5435 0.049 Uiso 1 1 calc R
C20 C 0.43164(16) 0.53012(12) 1.19230(8) 0.0181(3) Uani 1 1 d .
C21 C 0.60308(16) 0.51005(12) 1.17270(9) 0.0204(3) Uani 1 1 d .
H21 H 0.6441 0.5012 1.1153 0.024 Uiso 1 1 calc R
C22 C 0.71491(16) 0.50276(12) 1.23627(9) 0.0210(3) Uani 1 1 d .
H22 H 0.8314 0.4894 1.2215 0.025 Uiso 1 1 calc R
C23 C 0.65923(16) 0.51469(12) 1.32110(8) 0.0196(3) Uani 1 1 d .
C24 C 0.48787(17) 0.54085(14) 1.33902(9) 0.0242(3) Uani 1 1 d .
H24 H 0.4468 0.5534 1.3956 0.029 Uiso 1 1 calc R
C25 C 0.37589(17) 0.54890(14) 1.27563(9) 0.0236(3) Uani 1 1 d .
H25 H 0.2594 0.5675 1.2894 0.028 Uiso 1 1 calc R
C26 C 0.77681(16) 0.49191(13) 1.39537(9) 0.0230(3) Uani 1 1 d .
H26 H 0.7275 0.5489 1.4355 0.028 Uiso 1 1 calc R
C27 C 0.7872(2) 0.35675(15) 1.44827(11) 0.0338(3) Uani 1 1 d .
H27A H 0.6747 0.3408 1.4689 0.051 Uiso 1 1 calc R
H27B H 0.8555 0.3440 1.4990 0.051 Uiso 1 1 calc R
H27C H 0.8381 0.2988 1.4109 0.051 Uiso 1 1 calc R
C28 C 0.95090(18) 0.51970(16) 1.36397(11) 0.0329(3) Uani 1 1 d .
H28A H 1.0071 0.4588 1.3299 0.049 Uiso 1 1 calc R
H28B H 1.0156 0.5135 1.4150 0.049 Uiso 1 1 calc R
H28C H 0.9418 0.6047 1.3269 0.049 Uiso 1 1 calc R
C29 C 0.4548(2) 0.91434(17) 0.22911(10) 0.0366(4) Uani 1 1 d .
H29A H 0.5451 0.9427 0.2519 0.055 Uiso 1 1 calc R
H29B H 0.4846 0.8241 0.2314 0.055 Uiso 1 1 calc R
H29C H 0.3518 0.9307 0.2651 0.055 Uiso 1 1 calc R
C30 C 0.8378(3) 0.79098(18) 0.08153(19) 0.0692(8) Uani 1 1 d .
H30A H 0.7901 0.7963 0.1406 0.104 Uiso 1 1 calc R
H30B H 0.9021 0.7066 0.0831 0.104 Uiso 1 1 calc R
H30C H 0.7477 0.8077 0.0409 0.104 Uiso 1 1 calc R
N1 N 0.17079(13) 0.62567(10) 0.99156(7) 0.0169(2) Uani 1 1 d .
N2 N -0.10464(13) 0.61079(10) 0.88767(7) 0.0176(2) Uani 1 1 d .
H2B H -0.0613 0.5644 0.9366 0.021 Uiso 1 1 calc R
O1 O 0.29499(12) 0.92323(8) 0.91734(6) 0.0230(2) Uani 1 1 d .
H1 H 0.3852 0.9501 0.9026 0.034 Uiso 1 1 calc R
O2 O 0.26613(13) 0.81840(9) 1.09325(6) 0.0256(2) Uani 1 1 d .
H2A H 0.1655 0.8382 1.0806 0.038 Uiso 1 1 calc R
O3 O 0.42987(13) 0.98030(10) 0.14068(7) 0.0309(2) Uani 1 1 d .
H3A H 0.3789 0.9404 0.1157 0.046 Uiso 1 1 calc R
O4 O 0.94342(13) 0.88024(10) 0.05273(8) 0.0341(3) Uani 1 1 d .
H4 H 0.8904 0.9518 0.0556 0.051 Uiso 1 1 calc R

loop_
_atom_site_aniso_label
_atom_site_aniso_U_11
_atom_site_aniso_U_22
_atom_site_aniso_U_33
_atom_site_aniso_U_23
_atom_site_aniso_U_13
_atom_site_aniso_U_12
C1 0.0195(6) 0.0192(6) 0.0161(6) -0.0031(5) -0.0027(5) -0.0052(5)
C2 0.0251(7) 0.0214(6) 0.0197(6) -0.0005(5) -0.0071(5) -0.0077(5)
C3 0.0281(7) 0.0195(6) 0.0182(6) 0.0005(5) -0.0057(5) -0.0083(5)
C4 0.0225(6) 0.0168(6) 0.0157(6) -0.0022(5) -0.0013(5) -0.0058(5)
C5 0.0213(6) 0.0157(6) 0.0164(6) -0.0029(5) 0.0003(5) -0.0059(5)
C6 0.0190(6) 0.0157(6) 0.0178(6) -0.0042(5) 0.0004(5) -0.0057(5)
C7 0.0188(6) 0.0169(6) 0.0222(6) -0.0018(5) -0.0018(5) -0.0067(5)
C8 0.0191(6) 0.0182(6) 0.0232(6) -0.0025(5) -0.0040(5) -0.0075(5)
C9 0.0173(6) 0.0172(6) 0.0188(6) -0.0049(5) -0.0003(4) -0.0057(5)
C10 0.0178(6) 0.0200(6) 0.0177(6) -0.0044(5) -0.0025(5) -0.0056(5)
C11 0.0212(6) 0.0175(6) 0.0166(6) -0.0016(5) -0.0034(5) -0.0086(5)
C12 0.0240(7) 0.0193(6) 0.0212(6) -0.0032(5) 0.0015(5) -0.0057(5)
C13 0.0240(7) 0.0162(6) 0.0247(7) -0.0024(5) -0.0011(5) -0.0032(5)
C14 0.0222(7) 0.0195(6) 0.0181(6) -0.0003(5) -0.0025(5) -0.0078(5)
C15 0.0240(7) 0.0228(7) 0.0201(6) -0.0028(5) 0.0024(5) -0.0048(5)
C16 0.0222(7) 0.0171(6) 0.0219(6) -0.0017(5) -0.0020(5) -0.0030(5)
C17 0.0295(7) 0.0201(6) 0.0205(6) 0.0026(5) -0.0011(5) -0.0055(5)
C18 0.0511(10) 0.0329(8) 0.0224(7) 0.0021(6) -0.0073(7) -0.0084(7)
C19 0.0335(8) 0.0273(7) 0.0329(8) 0.0041(6) 0.0019(6) -0.0120(6)
C20 0.0206(6) 0.0153(6) 0.0185(6) -0.0009(5) -0.0035(5) -0.0060(5)
C21 0.0222(6) 0.0201(6) 0.0190(6) -0.0046(5) -0.0001(5) -0.0040(5)
C22 0.0162(6) 0.0217(6) 0.0250(7) -0.0056(5) -0.0009(5) -0.0023(5)
C23 0.0204(6) 0.0179(6) 0.0219(6) -0.0039(5) -0.0045(5) -0.0058(5)
C24 0.0222(7) 0.0338(8) 0.0195(6) -0.0092(6) -0.0005(5) -0.0081(5)
C25 0.0160(6) 0.0328(7) 0.0242(7) -0.0078(6) -0.0009(5) -0.0077(5)
C26 0.0200(7) 0.0281(7) 0.0233(7) -0.0083(6) -0.0044(5) -0.0054(5)
C27 0.0337(8) 0.0352(8) 0.0320(8) 0.0003(7) -0.0147(6) -0.0077(6)
C28 0.0231(7) 0.0455(9) 0.0349(8) -0.0110(7) -0.0054(6) -0.0129(6)
C29 0.0360(9) 0.0462(10) 0.0307(8) -0.0051(7) -0.0041(6) -0.0179(7)
C30 0.0466(12) 0.0348(10) 0.131(2) -0.0360(12) 0.0423(13) -0.0211(9)
N1 0.0191(5) 0.0163(5) 0.0161(5) -0.0033(4) -0.0007(4) -0.0054(4)
N2 0.0205(5) 0.0173(5) 0.0157(5) -0.0008(4) -0.0040(4) -0.0069(4)
O1 0.0244(5) 0.0165(4) 0.0281(5) 0.0004(4) -0.0037(4) -0.0091(4)
O2 0.0316(5) 0.0234(5) 0.0255(5) -0.0084(4) -0.0044(4) -0.0086(4)
O3 0.0327(6) 0.0327(6) 0.0316(6) -0.0056(5) -0.0041(4) -0.0170(4)
O4 0.0300(6) 0.0277(6) 0.0482(7) -0.0147(5) 0.0058(5) -0.0098(4)

loop_
_atom_type_symbol
_atom_type_description
_atom_type_scat_dispersion_real
_atom_type_scat_dispersion_imag
_atom_type_scat_source
C C 0.0033 0.0016 'International Tables Vol C Tables 4.2.6.8 and 6.1.1.4'
H H 0.0000 0.0000 'International Tables Vol C Tables 4.2.6.8 and 6.1.1.4'
N N 0.0061 0.0033 'International Tables Vol C Tables 4.2.6.8 and 6.1.1.4'
O O 0.0106 0.0060 'International Tables Vol C Tables 4.2.6.8 and 6.1.1.4'

loop_
_geom_angle_atom_site_label_1
_geom_angle_atom_site_label_2
_geom_angle_atom_site_label_3
_geom_angle
_geom_angle_site_symmetry_1
_geom_angle_site_symmetry_3
N2 C1 C10 127.38(11) . 2_567
N2 C1 C2 106.24(11) . .
C10 C1 C2 126.31(11) 2_567 .
C3 C2 C1 108.56(11) . .
C3 C2 H2 125.7 . .
C1 C2 H2 125.7 . .
C2 C3 C4 108.39(11) . .
C2 C3 H3 125.8 . .
C4 C3 H3 125.8 . .
N2 C4 C5 127.94(11) . .
N2 C4 C3 106.29(11) . .
C5 C4 C3 125.68(12) . .
C6 C5 C4 126.01(12) . .
C6 C5 C11 119.89(11) . .
C4 C5 C11 113.95(11) . .
N1 C6 C5 124.93(11) . .
N1 C6 C7 111.23(11) . .
C5 C6 C7 123.80(11) . .
O1 C7 C6 114.30(10) . .
O1 C7 C8 113.64(10) . .
C6 C7 C8 101.39(10) . .
O1 C7 H7 109.1 . .
C6 C7 H7 109.1 . .
C8 C7 H7 109.1 . .
O2 C8 C9 109.98(10) . .
O2 C8 C7 113.00(11) . .
C9 C8 C7 100.91(10) . .
O2 C8 H8 110.9 . .
C9 C8 H8 110.9 . .
C7 C8 H8 110.9 . .
N1 C9 C10 126.04(11) . .
N1 C9 C8 111.72(11) . .
C10 C9 C8 122.03(11) . .
C9 C10 C1 126.18(11) . 2_567
C9 C10 C20 119.56(11) . .
C1 C10 C20 114.25(11) 2_567 .
C12 C11 C16 118.73(12) . .
C12 C11 C5 122.03(12) . .
C16 C11 C5 119.03(11) . .
C11 C12 C13 120.31(12) . .
C11 C12 H12 119.8 . .
C13 C12 H12 119.8 . .
C12 C13 C14 121.29(12) . .
C12 C13 H13 119.4 . .
C14 C13 H13 119.4 . .
C15 C14 C13 117.94(12) . .
C15 C14 C17 121.01(12) . .
C13 C14 C17 121.03(12) . .
C16 C15 C14 121.17(12) . .
C16 C15 H15 119.4 . .
C14 C15 H15 119.4 . .
C15 C16 C11 120.55(12) . .
C15 C16 H16 119.7 . .
C11 C16 H16 119.7 . .
C14 C17 C18 111.39(12) . .
C14 C17 C19 112.16(11) . .
C18 C17 C19 110.37(13) . .
C14 C17 H17 107.6 . .
C18 C17 H17 107.6 . .
C19 C17 H17 107.6 . .
C17 C18 H18A 109.5 . .
C17 C18 H18B 109.5 . .
H18A C18 H18B 109.5 . .
C17 C18 H18C 109.5 . .
H18A C18 H18C 109.5 . .
H18B C18 H18C 109.5 . .
C17 C19 H19A 109.5 . .
C17 C19 H19B 109.5 . .
H19A C19 H19B 109.5 . .
C17 C19 H19C 109.5 . .
H19A C19 H19C 109.5 . .
H19B C19 H19C 109.5 . .
C25 C20 C21 118.04(12) . .
C25 C20 C10 120.36(11) . .
C21 C20 C10 121.46(11) . .
C22 C21 C20 120.73(12) . .
C22 C21 H21 119.6 . .
C20 C21 H21 119.6 . .
C23 C22 C21 121.17(12) . .
C23 C22 H22 119.4 . .
C21 C22 H22 119.4 . .
C24 C23 C22 117.79(12) . .
C24 C23 C26 119.31(12) . .
C22 C23 C26 122.77(12) . .
C25 C24 C23 121.15(12) . .
C25 C24 H24 119.4 . .
C23 C24 H24 119.4 . .
C24 C25 C20 120.96(12) . .
C24 C25 H25 119.5 . .
C20 C25 H25 119.5 . .
C23 C26 C28 113.55(12) . .
C23 C26 C27 109.43(11) . .
C28 C26 C27 110.41(12) . .
C23 C26 H26 107.7 . .
C28 C26 H26 107.7 . .
C27 C26 H26 107.7 . .
C26 C27 H27A 109.5 . .
C26 C27 H27B 109.5 . .
H27A C27 H27B 109.5 . .
C26 C27 H27C 109.5 . .
H27A C27 H27C 109.5 . .
H27B C27 H27C 109.5 . .
C26 C28 H28A 109.5 . .
C26 C28 H28B 109.5 . .
H28A C28 H28B 109.5 . .
C26 C28 H28C 109.5 . .
H28A C28 H28C 109.5 . .
H28B C28 H28C 109.5 . .
O3 C29 H29A 109.5 . .
O3 C29 H29B 109.5 . .
H29A C29 H29B 109.5 . .
O3 C29 H29C 109.5 . .
H29A C29 H29C 109.5 . .
H29B C29 H29C 109.5 . .
O4 C30 H30A 109.5 . .
O4 C30 H30B 109.5 . .
H30A C30 H30B 109.5 . .
O4 C30 H30C 109.5 . .
H30A C30 H30C 109.5 . .
H30B C30 H30C 109.5 . .
C6 N1 C9 108.72(10) . .
C4 N2 C1 110.45(10) . .
C4 N2 H2B 124.8 . .
C1 N2 H2B 124.8 . .
C7 O1 H1 109.5 . .
C8 O2 H2A 109.5 . .
C29 O3 H3A 109.5 . .
C30 O4 H4 109.5 . .

loop_
_geom_bond_atom_site_label_1
_geom_bond_atom_site_label_2
_geom_bond_distance
_geom_bond_site_symmetry_2
C1 N2 1.3821(16) .
C1 C10 1.4105(17) 2_567
C1 C2 1.4197(18) .
C2 C3 1.3663(18) .
C2 H2 0.9500 .
C3 C4 1.4233(18) .
C3 H3 0.9500 .
C4 N2 1.3782(16) .
C4 C5 1.4075(17) .
C5 C6 1.3911(18) .
C5 C11 1.5007(17) .
C6 N1 1.3571(16) .
C6 C7 1.5286(17) .
C7 O1 1.4065(15) .
C7 C8 1.5365(18) .
C7 H7 1.0000 .
C8 O2 1.4269(16) .
C8 C9 1.5211(17) .
C8 H8 1.0000 .
C9 N1 1.3599(16) .
C9 C10 1.3877(18) .
C10 C1 1.4105(17) 2_567
C10 C20 1.5030(17) .
C11 C12 1.3882(18) .
C11 C16 1.3941(18) .
C12 C13 1.3917(18) .
C12 H12 0.9500 .
C13 C14 1.3923(19) .
C13 H13 0.9500 .
C14 C15 1.3897(19) .
C14 C17 1.5197(18) .
C15 C16 1.3874(18) .
C15 H15 0.9500 .
C16 H16 0.9500 .
C17 C18 1.526(2) .
C17 C19 1.533(2) .
C17 H17 1.0000 .
C18 H18A 0.9800 .
C18 H18B 0.9800 .
C18 H18C 0.9800 .
C19 H19A 0.9800 .
C19 H19B 0.9800 .
C19 H19C 0.9800 .
C20 C25 1.3904(18) .
C20 C21 1.3927(18) .
C21 C22 1.3911(18) .
C21 H21 0.9500 .
C22 C23 1.3909(18) .
C22 H22 0.9500 .
C23 C24 1.3908(19) .
C23 C26 1.5221(17) .
C24 C25 1.3879(18) .
C24 H24 0.9500 .
C25 H25 0.9500 .
C26 C28 1.5252(19) .
C26 C27 1.528(2) .
C26 H26 1.0000 .
C27 H27A 0.9800 .
C27 H27B 0.9800 .
C27 H27C 0.9800 .
C28 H28A 0.9800 .
C28 H28B 0.9800 .
C28 H28C 0.9800 .
C29 O3 1.4202(19) .
C29 H29A 0.9800 .
C29 H29B 0.9800 .
C29 H29C 0.9800 .
C30 O4 1.406(2) .
C30 H30A 0.9800 .
C30 H30B 0.9800 .
C30 H30C 0.9800 .
N2 H2B 0.8800 .
O1 H1 0.8400 .
O2 H2A 0.8400 .
O3 H3A 0.8400 .
O4 H4 0.8400 .

loop_
_geom_hbond_atom_site_label_D
_geom_hbond_atom_site_label_H
_geom_hbond_atom_site_label_A
_geom_hbond_distance_DH
_geom_hbond_distance_HA
_geom_hbond_distance_DA
_geom_hbond_angle_DHA
_geom_hbond_site_symmetry_A
N2 H2B N1 0.88 2.42 2.9469(15) 118.6 .
N2 H2B N1 0.88 2.44 2.9678(15) 119.0 2_567
O1 H1 O3 0.84 1.83 2.6664(14) 173.5 2_676
O2 H2A O4 0.84 1.85 2.6922(15) 179.5 1_456
O3 H3A O2 0.84 1.89 2.7026(13) 162.8 1_554
O4 H4 O1 0.84 1.94 2.7356(15) 157.8 2_676

loop_
_geom_torsion_atom_site_label_1
_geom_torsion_atom_site_label_2
_geom_torsion_atom_site_label_3
_geom_torsion_atom_site_label_4
_geom_torsion
_geom_torsion_site_symmetry_1
_geom_torsion_site_symmetry_4
N2 C1 C2 C3 1.96(15) . .
C10 C1 C2 C3 -175.07(13) 2_567 .
C1 C2 C3 C4 -0.62(16) . .
C2 C3 C4 N2 -0.97(15) . .
C2 C3 C4 C5 175.94(13) . .
N2 C4 C5 C6 -6.3(2) . .
C3 C4 C5 C6 177.46(13) . .
N2 C4 C5 C11 169.04(12) . .
C3 C4 C5 C11 -7.20(19) . .
C4 C5 C6 N1 3.4(2) . .
C11 C5 C6 N1 -171.72(11) . .
C4 C5 C6 C7 -179.05(12) . .
C11 C5 C6 C7 5.86(19) . .
N1 C6 C7 O1 -142.98(11) . .
C5 C6 C7 O1 39.15(17) . .
N1 C6 C7 C8 -20.31(13) . .
C5 C6 C7 C8 161.82(12) . .
O1 C7 C8 O2 28.69(15) . .
C6 C7 C8 O2 -94.43(12) . .
O1 C7 C8 C9 146.07(10) . .
C6 C7 C8 C9 22.95(12) . .
O2 C8 C9 N1 98.26(12) . .
C7 C8 C9 N1 -21.31(13) . .
O2 C8 C9 C10 -76.79(15) . .
C7 C8 C9 C10 163.64(12) . .
N1 C9 C10 C1 -0.9(2) . 2_567
C8 C9 C10 C1 173.38(12) . 2_567
N1 C9 C10 C20 -179.15(11) . .
C8 C9 C10 C20 -4.85(18) . .
C6 C5 C11 C12 -108.73(15) . .
C4 C5 C11 C12 75.62(15) . .
C6 C5 C11 C16 76.70(15) . .
C4 C5 C11 C16 -98.95(14) . .
C16 C11 C12 C13 0.55(19) . .
C5 C11 C12 C13 -174.04(12) . .
C11 C12 C13 C14 0.1(2) . .
C12 C13 C14 C15 -0.77(19) . .
C12 C13 C14 C17 177.82(12) . .
C13 C14 C15 C16 0.8(2) . .
C17 C14 C15 C16 -177.83(12) . .
C14 C15 C16 C11 -0.1(2) . .
C12 C11 C16 C15 -0.56(19) . .
C5 C11 C16 C15 174.20(12) . .
C15 C14 C17 C18 64.07(17) . .
C13 C14 C17 C18 -114.48(15) . .
C15 C14 C17 C19 -60.22(17) . .
C13 C14 C17 C19 121.24(14) . .
C9 C10 C20 C25 110.38(15) . .
C1 C10 C20 C25 -68.05(16) 2_567 .
C9 C10 C20 C21 -74.10(16) . .
C1 C10 C20 C21 107.47(14) 2_567 .
C25 C20 C21 C22 3.19(19) . .
C10 C20 C21 C22 -172.43(12) . .
C20 C21 C22 C23 0.3(2) . .
C21 C22 C23 C24 -3.36(19) . .
C21 C22 C23 C26 172.51(12) . .
C22 C23 C24 C25 3.0(2) . .
C26 C23 C24 C25 -173.02(13) . .
C23 C24 C25 C20 0.5(2) . .
C21 C20 C25 C24 -3.6(2) . .
C10 C20 C25 C24 172.11(12) . .
C24 C23 C26 C28 -155.29(13) . .
C22 C23 C26 C28 28.91(18) . .
C24 C23 C26 C27 80.85(16) . .
C22 C23 C26 C27 -94.96(16) . .
C5 C6 N1 C9 -174.63(12) . .
C7 C6 N1 C9 7.53(14) . .
C10 C9 N1 C6 -175.94(12) . .
C8 C9 N1 C6 9.26(14) . .
C5 C4 N2 C1 -174.56(12) . .
C3 C4 N2 C1 2.26(14) . .
C10 C1 N2 C4 174.37(12) 2_567 .
C2 C1 N2 C4 -2.62(14) . .
